data_7106971
loop_
_publ_author_name
'Mohammad Mir'
'Jun Ong'
'Goutam Kole'
'Geok Tan'
'Michael McGlinchey'
'Yuyang Wu'
'Jagadese Vittal'

_publ_section_title
;
 Photoreactive gold(I) macrocycles with diphosphine and
 trans,trans-muconate ligands
;
_journal_name_full Chem.Commun.
_journal_page_first 11633
_journal_paper_doi 10.1039/c1cc14442a
_journal_volume 47
_journal_year 2011
_chemical_formula_sum 'C67 H64 Au4 Cl4 O9 P4'
_chemical_formula_weight 2066.73
_chemical_name_systematic
;
?
;
_space_group_IT_number 2
_symmetry_cell_setting triclinic
_symmetry_space_group_name_Hall '-P 1'
_symmetry_space_group_name_H-M 'P -1'
_atom_sites_solution_hydrogens geom
_atom_sites_solution_primary direct
_atom_sites_solution_secondary difmap
_audit_creation_method SHELXL-97
_cell_angle_alpha 80.6850(10)
_cell_angle_beta 81.1810(10)
_cell_angle_gamma 87.4960(10)
_cell_formula_units_Z 2
_cell_length_a 13.1309(8)
_cell_length_b 14.7191(8)
_cell_length_c 18.2436(11)
_cell_measurement_reflns_used 7422
_cell_measurement_temperature 223(2)
_cell_measurement_theta_max 27.47
_cell_measurement_theta_min 2.15
_cell_volume 3437.8(3)
_computing_cell_refinement 'Bruker SMART'
_computing_data_collection 'Bruker SMART'
_computing_data_reduction 'Bruker SAINT'
_computing_molecular_graphics 'Bruker SHELXTL'
_computing_publication_material 'Bruker SHELXTL'
_computing_structure_refinement 'SHELXL-97 (Sheldrick, 1997)'
_computing_structure_solution 'SHELXS-97 (Sheldrick, 1990)'
_diffrn_ambient_temperature 223(2)
_diffrn_measured_fraction_theta_full 0.992
_diffrn_measured_fraction_theta_max 0.992
_diffrn_measurement_device_type 'CCD area detector'
_diffrn_measurement_method 'phi and omega scans'
_diffrn_radiation_monochromator graphite
_diffrn_radiation_source 'fine-focus sealed tube'
_diffrn_radiation_type MoK\a
_diffrn_radiation_wavelength 0.71073
_diffrn_reflns_av_R_equivalents 0.0404
_diffrn_reflns_av_sigmaI/netI 0.0832
_diffrn_reflns_limit_h_max 12
_diffrn_reflns_limit_h_min -17
_diffrn_reflns_limit_k_max 19
_diffrn_reflns_limit_k_min -18
_diffrn_reflns_limit_l_max 19
_diffrn_reflns_limit_l_min -23
_diffrn_reflns_number 24202
_diffrn_reflns_theta_full 27.50
_diffrn_reflns_theta_max 27.50
_diffrn_reflns_theta_min 1.40
_exptl_absorpt_coefficient_mu 8.811
_exptl_absorpt_correction_T_max 0.6199
_exptl_absorpt_correction_T_min 0.0835
_exptl_absorpt_correction_type multi-scan
_exptl_absorpt_process_details 'Sadabs, (Sheldrick 2001)'
_exptl_crystal_colour Colourless
_exptl_crystal_density_diffrn 1.997
_exptl_crystal_density_meas ?
_exptl_crystal_density_method 'not measured'
_exptl_crystal_description Block
_exptl_crystal_F_000 1964
_exptl_crystal_size_max 0.56
_exptl_crystal_size_mid 0.26
_exptl_crystal_size_min 0.06
_refine_diff_density_max 3.658
_refine_diff_density_min -2.433
_refine_diff_density_rms 0.266
_refine_ls_extinction_method none
_refine_ls_goodness_of_fit_ref 0.978
_refine_ls_hydrogen_treatment constr
_refine_ls_matrix_type full
_refine_ls_number_parameters 814
_refine_ls_number_reflns 15638
_refine_ls_number_restraints 31
_refine_ls_restrained_S_all 0.981
_refine_ls_R_factor_all 0.0702
_refine_ls_R_factor_gt 0.0547
_refine_ls_shift/su_max 0.002
_refine_ls_shift/su_mean 0.000
_refine_ls_structure_factor_coef Fsqd
_refine_ls_weighting_details 'calc w=1/[\s^2^(Fo^2^)+(0.0857P)^2^+0.0000P] where P=(Fo^2^+2Fc^2^)/3'
_refine_ls_weighting_scheme calc
_refine_ls_wR_factor_gt 0.1412
_refine_ls_wR_factor_ref 0.1508
_reflns_number_gt 12074
_reflns_number_total 15638
_reflns_threshold_expression >2sigma(I)
_cod_data_source_file c1cc14442a.txt
_cod_data_source_block 9632
_cod_depositor_comments
;
The following automatic conversions were performed:

'_exptl_crystal_density_meas' value 'Not Measured' was changed to '?'
- the value is perceived as not measured.

Automatic conversion script
Id: cif_fix_values 3008 2015-01-20 13:52:24Z robertas 
;
_cod_original_sg_symbol_H-M P-1
_cod_database_code 7106971

loop_
_symmetry_equiv_pos_as_xyz
'x, y, z'
'-x, -y, -z'

loop_
_atom_site_label
_atom_site_type_symbol
_atom_site_fract_x
_atom_site_fract_y
_atom_site_fract_z
_atom_site_U_iso_or_equiv
_atom_site_adp_type
_atom_site_occupancy
_atom_site_symmetry_multiplicity
_atom_site_calc_flag
_atom_site_refinement_flags
_atom_site_disorder_assembly
_atom_site_disorder_group
Au1 Au 0.82441(2) 0.20663(2) 0.765444(18) 0.03925(10) Uani 1 1 d . . .
Au2 Au 0.76685(2) 0.32987(2) 0.884417(19) 0.04093(10) Uani 1 1 d . . .
Au3 Au 0.76280(3) 0.70570(2) 0.659311(17) 0.03665(10) Uani 1 1 d . . .
Au4 Au 0.52388(3) 0.797678(19) 0.659448(16) 0.03424(9) Uani 1 1 d . . .
P1 P 0.82059(16) 0.32351(13) 0.67295(11) 0.0338(5) Uani 1 1 d . . .
P2 P 0.64856(16) 0.41388(13) 0.82788(11) 0.0310(4) Uani 1 1 d . . .
P3 P 0.80799(17) 0.76515(14) 0.75324(11) 0.0331(4) Uani 1 1 d . . .
P4 P 0.54408(16) 0.91074(13) 0.72274(11) 0.0295(4) Uani 1 1 d . . .
O1 O 0.8489(5) 0.0923(4) 0.8413(4) 0.0554(18) Uani 1 1 d . . .
O2 O 0.6801(4) 0.0694(4) 0.8723(3) 0.0410(14) Uani 1 1 d . . .
O3 O 0.8533(5) 0.2501(5) 0.9547(4) 0.0580(19) Uani 1 1 d . . .
O4 O 1.0105(5) 0.2839(4) 0.8951(4) 0.0506(16) Uani 1 1 d . . .
O5 O 0.7296(5) 0.6364(4) 0.5763(3) 0.0425(14) Uani 1 1 d . . .
O6 O 0.7824(7) 0.7560(5) 0.4891(4) 0.070(2) Uani 1 1 d . . .
O7 O 0.4914(5) 0.7070(4) 0.5920(3) 0.0426(14) Uani 1 1 d . . .
O8 O 0.4500(7) 0.5968(5) 0.6890(4) 0.068(2) Uani 1 1 d . . .
C1 C 0.7021(7) 0.3944(6) 0.6730(5) 0.042(2) Uani 1 1 d . . .
H1A H 0.7022 0.4293 0.6225 0.050 Uiso 1 1 calc R . .
H1B H 0.6433 0.3531 0.6833 0.050 Uiso 1 1 calc R . .
C2 C 0.6850(6) 0.4629(5) 0.7297(4) 0.0337(17) Uani 1 1 d . . .
H2A H 0.6312 0.5075 0.7152 0.040 Uiso 1 1 calc R . .
H2B H 0.7486 0.4970 0.7252 0.040 Uiso 1 1 calc R . .
C3 C 0.7692(7) 0.0489(5) 0.8801(4) 0.0329(17) Uani 1 1 d . . .
C4 C 0.7946(6) -0.0303(5) 0.9364(4) 0.0302(16) Uani 1 1 d . . .
H4 H 0.7396 -0.0618 0.9679 0.036 Uiso 1 1 calc R . .
C5 C 0.8899(6) -0.0596(5) 0.9452(4) 0.0326(17) Uani 1 1 d . . .
H5 H 0.9443 -0.0269 0.9139 0.039 Uiso 1 1 calc R . .
C6 C 0.9497(7) 0.2394(6) 0.9434(5) 0.0401(19) Uani 1 1 d . . .
C7 C 0.9857(7) 0.1615(5) 0.9972(5) 0.044(2) Uani 1 1 d . . .
H7 H 0.9345 0.1272 1.0306 0.053 Uiso 1 1 calc R . .
C8 C 1.0826(6) 0.1361(5) 1.0025(4) 0.0322(16) Uani 1 1 d . . .
H8 H 1.1354 0.1699 0.9703 0.039 Uiso 1 1 calc R . .
C9 C 0.7096(6) 0.8376(5) 0.7983(4) 0.0363(18) Uani 1 1 d . . .
H9A H 0.6496 0.7999 0.8206 0.044 Uiso 1 1 calc R . .
H9B H 0.7366 0.8600 0.8391 0.044 Uiso 1 1 calc R . .
C10 C 0.6738(6) 0.9213(5) 0.7447(4) 0.0329(17) Uani 1 1 d . . .
H10A H 0.7224 0.9292 0.6978 0.039 Uiso 1 1 calc R . .
H10B H 0.6759 0.9768 0.7677 0.039 Uiso 1 1 calc R . .
C11 C 0.7480(7) 0.6782(6) 0.5083(4) 0.0380(18) Uani 1 1 d . . .
C12 C 0.7213(7) 0.6265(5) 0.4510(5) 0.0395(19) Uani 1 1 d . . .
H12 H 0.7448 0.6486 0.4002 0.047 Uiso 1 1 calc R . .
C13 C 0.6657(6) 0.5504(5) 0.4675(4) 0.0345(17) Uani 1 1 d . . .
H13 H 0.6468 0.5266 0.5185 0.041 Uiso 1 1 calc R . .
C14 C 0.4572(7) 0.6284(5) 0.6219(5) 0.0367(18) Uani 1 1 d . . .
C15 C 0.4229(6) 0.5748(5) 0.5675(4) 0.0355(18) Uani 1 1 d . . .
H15 H 0.4417 0.5964 0.5160 0.043 Uiso 1 1 calc R . .
C16 C 0.3675(7) 0.4984(6) 0.5867(5) 0.0395(19) Uani 1 1 d . . .
H16 H 0.3494 0.4753 0.6380 0.047 Uiso 1 1 calc R . .
C1Q C 0.4596(6) 0.8991(5) 0.8127(4) 0.0302(16) Uani 1 1 d . . .
C6Q C 0.4868(7) 0.9296(5) 0.8743(4) 0.0365(18) Uani 1 1 d . . .
H6Q H 0.5495 0.9598 0.8702 0.044 Uiso 1 1 calc R . .
C5Q C 0.4213(7) 0.9157(6) 0.9426(5) 0.044(2) Uani 1 1 d . . .
H5Q H 0.4398 0.9359 0.9850 0.053 Uiso 1 1 calc R . .
C4Q C 0.3294(7) 0.8722(5) 0.9476(5) 0.043(2) Uani 1 1 d . . .
H4Q H 0.2851 0.8631 0.9936 0.052 Uiso 1 1 calc R . .
C3Q C 0.3020(7) 0.8424(6) 0.8874(5) 0.046(2) Uani 1 1 d . . .
H3Q H 0.2390 0.8125 0.8921 0.055 Uiso 1 1 calc R . .
C2Q C 0.3662(7) 0.8555(5) 0.8182(5) 0.0406(19) Uani 1 1 d . . .
H2Q H 0.3468 0.8352 0.7762 0.049 Uiso 1 1 calc R . .
C1T C 0.5157(6) 1.0238(5) 0.6728(4) 0.0343(17) Uani 1 1 d . . .
C2T C 0.5161(11) 1.1009(7) 0.7074(6) 0.070(3) Uani 1 1 d . . .
H2T H 0.5307 1.0946 0.7569 0.084 Uiso 1 1 calc R . .
C3T C 0.4955(11) 1.1855(6) 0.6700(6) 0.073(4) Uani 1 1 d . . .
H3T H 0.4966 1.2375 0.6938 0.087 Uiso 1 1 calc R . .
C4T C 0.4731(9) 1.1964(6) 0.5982(6) 0.062(3) Uani 1 1 d . . .
H4T H 0.4598 1.2553 0.5724 0.075 Uiso 1 1 calc R . .
C5T C 0.4706(12) 1.1224(8) 0.5658(7) 0.087(4) Uani 1 1 d . . .
H5T H 0.4544 1.1300 0.5167 0.105 Uiso 1 1 calc R . .
C6T C 0.4910(10) 1.0336(7) 0.6014(6) 0.068(3) Uani 1 1 d . . .
H6T H 0.4879 0.9823 0.5772 0.081 Uiso 1 1 calc R . .
C1U C 0.8411(7) 0.6777(6) 0.8279(5) 0.041(2) Uani 1 1 d . . .
C2U C 0.8329(8) 0.6931(7) 0.9025(5) 0.052(2) Uani 1 1 d . . .
H2U H 0.8059 0.7496 0.9154 0.063 Uiso 1 1 calc R . .
C3U C 0.8637(9) 0.6272(8) 0.9561(6) 0.062(3) Uani 1 1 d . . .
H3U H 0.8568 0.6378 1.0060 0.074 Uiso 1 1 calc R . .
C4U C 0.9047(8) 0.5449(7) 0.9378(6) 0.058(3) Uani 1 1 d . . .
H4U H 0.9252 0.4995 0.9754 0.070 Uiso 1 1 calc R . .
C5U C 0.9157(8) 0.5289(7) 0.8656(7) 0.058(3) Uani 1 1 d . . .
H5U H 0.9451 0.4728 0.8536 0.070 Uiso 1 1 calc R . .
C6U C 0.8843(7) 0.5944(6) 0.8094(6) 0.048(2) Uani 1 1 d . . .
H6U H 0.8918 0.5829 0.7597 0.057 Uiso 1 1 calc R . .
C1V C 0.9186(7) 0.8386(6) 0.7256(5) 0.046(2) Uani 1 1 d . . .
C2V C 0.9939(10) 0.8392(9) 0.7663(7) 0.076(3) Uani 1 1 d . . .
H2V H 0.9924 0.7971 0.8111 0.091 Uiso 1 1 calc R . .
C3V C 1.0749(12) 0.9001(12) 0.7449(10) 0.105(5) Uani 1 1 d . . .
H3V H 1.1294 0.8964 0.7733 0.126 Uiso 1 1 calc R . .
C4V C 1.0751(13) 0.9650(11) 0.6828(10) 0.108(7) Uani 1 1 d . . .
H4V H 1.1286 1.0077 0.6699 0.130 Uiso 1 1 calc R . .
C5V C 1.0006(12) 0.9693(8) 0.6395(9) 0.089(5) Uani 1 1 d . . .
H5V H 1.0023 1.0141 0.5963 0.107 Uiso 1 1 calc R . .
C6V C 0.9188(9) 0.9052(7) 0.6599(7) 0.064(3) Uani 1 1 d . . .
H6V H 0.8658 0.9071 0.6303 0.076 Uiso 1 1 calc R . .
C1W C 0.5335(6) 0.3492(5) 0.8316(4) 0.0333(17) Uani 1 1 d . . .
C2W C 0.4470(8) 0.3906(6) 0.8025(5) 0.050(2) Uani 1 1 d . . .
H2W H 0.4501 0.4518 0.7777 0.059 Uiso 1 1 calc R . .
C3W C 0.3572(9) 0.3422(8) 0.8097(7) 0.065(3) Uani 1 1 d . . .
H3W H 0.2994 0.3712 0.7906 0.078 Uiso 1 1 calc R . .
C4W C 0.3516(10) 0.2522(8) 0.8445(6) 0.069(3) Uani 1 1 d . . .
H4W H 0.2908 0.2191 0.8483 0.083 Uiso 1 1 calc R . .
C5W C 0.4360(10) 0.2109(7) 0.8737(6) 0.060(3) Uani 1 1 d . . .
H5W H 0.4317 0.1500 0.8991 0.072 Uiso 1 1 calc R . .
C6W C 0.5266(8) 0.2575(5) 0.8663(5) 0.050(2) Uani 1 1 d . . .
H6W H 0.5842 0.2274 0.8848 0.060 Uiso 1 1 calc R . .
C1X C 0.6093(6) 0.5118(5) 0.8747(4) 0.0313(16) Uani 1 1 d . . .
C2X C 0.5505(7) 0.5848(5) 0.8424(5) 0.041(2) Uani 1 1 d . . .
H2X H 0.5332 0.5858 0.7941 0.049 Uiso 1 1 calc R . .
C3X C 0.5180(8) 0.6566(6) 0.8834(6) 0.049(2) Uani 1 1 d . . .
H3X H 0.4795 0.7063 0.8616 0.059 Uiso 1 1 calc R . .
C4X C 0.5406(8) 0.6558(6) 0.9529(5) 0.051(2) Uani 1 1 d . . .
H4X H 0.5167 0.7037 0.9799 0.061 Uiso 1 1 calc R . .
C5X C 0.5992(8) 0.5841(7) 0.9841(5) 0.053(2) Uani 1 1 d . . .
H5X H 0.6157 0.5840 1.0325 0.064 Uiso 1 1 calc R . .
C6X C 0.6338(7) 0.5130(6) 0.9461(5) 0.0395(19) Uani 1 1 d . . .
H6X H 0.6741 0.4650 0.9683 0.047 Uiso 1 1 calc R . .
C1Y C 0.9221(7) 0.4042(5) 0.6647(4) 0.0381(19) Uani 1 1 d . . .
C2Y C 0.9325(8) 0.4790(6) 0.6071(5) 0.050(2) Uani 1 1 d . . .
H2Y H 0.8848 0.4887 0.5730 0.060 Uiso 1 1 calc R . .
C3Y C 1.0123(10) 0.5391(7) 0.5998(6) 0.070(3) Uani 1 1 d . . .
H3Y H 1.0190 0.5888 0.5601 0.083 Uiso 1 1 calc R . .
C4Y C 1.0808(9) 0.5277(8) 0.6485(8) 0.074(4) Uani 1 1 d . . .
H4Y H 1.1344 0.5697 0.6430 0.089 Uiso 1 1 calc R . .
C5Y C 1.0723(8) 0.4540(7) 0.7069(7) 0.064(3) Uani 1 1 d . . .
H5Y H 1.1204 0.4454 0.7407 0.077 Uiso 1 1 calc R . .
C6Y C 0.9923(7) 0.3929(6) 0.7148(5) 0.046(2) Uani 1 1 d . . .
H6Y H 0.9858 0.3434 0.7547 0.055 Uiso 1 1 calc R . .
C1Z C 0.8367(7) 0.2820(5) 0.5826(4) 0.0392(19) Uani 1 1 d . . .
C2Z C 0.9382(7) 0.2507(6) 0.5574(5) 0.043(2) Uani 1 1 d . . .
H2Z H 0.9918 0.2517 0.5860 0.052 Uiso 1 1 calc R . .
C3Z C 0.9552(8) 0.2184(6) 0.4889(5) 0.052(2) Uani 1 1 d . . .
H3Z H 1.0215 0.1971 0.4711 0.062 Uiso 1 1 calc R . .
C4Z C 0.8756(10) 0.2170(7) 0.4456(6) 0.065(3) Uani 1 1 d . . .
H4Z H 0.8887 0.1964 0.3989 0.078 Uiso 1 1 calc R . .
C5Z C 0.7782(9) 0.2463(7) 0.4728(6) 0.057(3) Uani 1 1 d . . .
H5Z H 0.7235 0.2439 0.4455 0.068 Uiso 1 1 calc R . .
C6Z C 0.7610(9) 0.2800(7) 0.5416(6) 0.056(3) Uani 1 1 d . . .
H6Z H 0.6947 0.3016 0.5592 0.067 Uiso 1 1 calc R . .
C1S C 0.1065(9) 0.1352(7) 0.7918(6) 0.065(3) Uani 1 1 d . . .
H1S1 H 0.0892 0.1839 0.8228 0.078 Uiso 1 1 calc R . .
H1S2 H 0.0426 0.1047 0.7892 0.078 Uiso 1 1 calc R . .
Cl1 Cl 0.1622(3) 0.1849(2) 0.70000(19) 0.0858(10) Uani 1 1 d . . .
Cl2 Cl 0.1916(3) 0.05443(18) 0.83407(18) 0.0717(8) Uani 1 1 d . . .
C3S C 0.7542(14) 0.9931(9) 0.5022(8) 0.117(6) Uani 1 1 d D . .
H3S1 H 0.7428 1.0465 0.5275 0.175 Uiso 1 1 calc R . .
H3S2 H 0.7122 0.9989 0.4623 0.175 Uiso 1 1 calc R . .
H3S3 H 0.8264 0.9889 0.4811 0.175 Uiso 1 1 calc R . .
O1S O 0.7269(8) 0.9125(5) 0.5545(5) 0.086(3) Uani 1 1 d D . .
H1S H 0.7647 0.8688 0.5428 0.129 Uiso 1 1 calc R . .
Cl4 Cl 0.7999(6) 0.3128(5) 0.2474(5) 0.198(3) Uani 1 1 d DU . .
C2S C 0.7237(16) 0.3817(19) 0.1901(10) 0.087(10) Uani 0.48(3) 1 d PD A 1
H2SA H 0.7114 0.4422 0.2060 0.104 Uiso 0.48(3) 1 calc PR A 1
H2SB H 0.6570 0.3530 0.1925 0.104 Uiso 0.48(3) 1 calc PR A 1
Cl3 Cl 0.7907(18) 0.393(2) 0.0994(8) 0.213(10) Uani 0.48(3) 1 d PDU A 1
C2SA C 0.745(3) 0.4211(16) 0.2215(12) 0.130(11) Uani 0.52(3) 1 d PDU A 2
H2SC H 0.6692 0.4174 0.2300 0.156 Uiso 0.52(3) 1 calc PR A 2
H2SD H 0.7645 0.4650 0.2516 0.156 Uiso 0.52(3) 1 calc PR A 2
Cl3A Cl 0.7885(12) 0.4569(16) 0.1269(9) 0.180(8) Uani 0.52(3) 1 d PDU A 2

loop_
_atom_site_aniso_label
_atom_site_aniso_U_11
_atom_site_aniso_U_22
_atom_site_aniso_U_33
_atom_site_aniso_U_23
_atom_site_aniso_U_13
_atom_site_aniso_U_12
Au1 0.03645(19) 0.03169(17) 0.04146(19) 0.01144(13) 0.00023(13) 0.00462(13)
Au2 0.03348(18) 0.03971(18) 0.04223(19) 0.00944(14) -0.00247(13) 0.01100(14)
Au3 0.0491(2) 0.02790(16) 0.03552(17) -0.00978(12) -0.00820(14) -0.00497(13)
Au4 0.0469(2) 0.02519(15) 0.03178(16) -0.00695(11) -0.00564(13) -0.00473(13)
P1 0.0359(11) 0.0275(9) 0.0327(10) 0.0028(8) 0.0019(8) 0.0047(8)
P2 0.0317(11) 0.0260(9) 0.0321(10) 0.0017(7) -0.0026(8) 0.0050(8)
P3 0.0358(11) 0.0299(10) 0.0359(11) -0.0118(8) -0.0049(8) -0.0041(8)
P4 0.0374(11) 0.0225(9) 0.0292(10) -0.0065(7) -0.0035(8) -0.0020(8)
O1 0.040(4) 0.044(4) 0.068(4) 0.030(3) -0.006(3) 0.006(3)
O2 0.034(3) 0.035(3) 0.053(4) 0.003(3) -0.015(3) 0.002(3)
O3 0.035(3) 0.066(4) 0.057(4) 0.030(3) -0.004(3) 0.016(3)
O4 0.047(4) 0.040(3) 0.054(4) 0.015(3) 0.002(3) 0.003(3)
O5 0.063(4) 0.035(3) 0.034(3) -0.014(2) -0.016(3) -0.004(3)
O6 0.106(6) 0.049(4) 0.055(4) -0.012(3) -0.001(4) -0.040(4)
O7 0.065(4) 0.033(3) 0.034(3) -0.012(2) -0.010(3) -0.013(3)
O8 0.119(7) 0.051(4) 0.042(4) 0.000(3) -0.035(4) -0.028(4)
C1 0.047(5) 0.038(4) 0.037(4) 0.001(3) -0.006(4) 0.009(4)
C2 0.036(4) 0.031(4) 0.030(4) 0.003(3) -0.003(3) 0.008(3)
C3 0.045(5) 0.019(3) 0.036(4) -0.008(3) -0.007(3) 0.004(3)
C4 0.037(4) 0.024(3) 0.027(4) 0.001(3) -0.005(3) 0.001(3)
C5 0.037(4) 0.026(4) 0.030(4) 0.004(3) -0.001(3) 0.003(3)
C6 0.040(5) 0.035(4) 0.043(5) -0.001(4) -0.008(4) 0.005(4)
C7 0.040(5) 0.034(4) 0.045(5) 0.016(4) 0.008(4) 0.005(4)
C8 0.036(4) 0.031(4) 0.029(4) 0.001(3) -0.007(3) -0.004(3)
C9 0.037(5) 0.039(4) 0.032(4) -0.007(3) -0.001(3) 0.003(4)
C10 0.035(4) 0.033(4) 0.030(4) -0.002(3) -0.002(3) -0.006(3)
C11 0.041(5) 0.039(4) 0.035(4) -0.012(3) -0.003(3) 0.002(4)
C12 0.048(5) 0.032(4) 0.040(4) -0.010(3) -0.004(4) -0.009(4)
C13 0.039(5) 0.033(4) 0.033(4) -0.007(3) -0.013(3) 0.006(3)
C14 0.043(5) 0.028(4) 0.042(5) -0.007(3) -0.017(4) 0.005(3)
C15 0.043(5) 0.031(4) 0.036(4) -0.009(3) -0.011(3) 0.000(3)
C16 0.051(5) 0.037(4) 0.033(4) -0.007(3) -0.012(4) -0.001(4)
C1Q 0.032(4) 0.021(3) 0.036(4) -0.003(3) -0.003(3) 0.003(3)
C6Q 0.037(5) 0.032(4) 0.039(4) -0.005(3) 0.000(3) -0.005(3)
C5Q 0.055(6) 0.040(5) 0.034(4) -0.007(4) 0.005(4) -0.002(4)
C4Q 0.044(5) 0.030(4) 0.051(5) -0.008(4) 0.008(4) 0.002(4)
C3Q 0.030(4) 0.048(5) 0.057(6) -0.007(4) -0.001(4) -0.006(4)
C2Q 0.038(5) 0.033(4) 0.047(5) -0.007(4) 0.002(4) 0.003(4)
C1T 0.035(4) 0.028(4) 0.039(4) -0.004(3) -0.004(3) -0.002(3)
C2T 0.130(11) 0.042(5) 0.038(5) -0.004(4) -0.015(6) -0.006(6)
C3T 0.133(12) 0.025(4) 0.059(7) -0.007(4) -0.013(7) 0.006(6)
C4T 0.079(8) 0.029(5) 0.069(7) 0.011(4) -0.001(6) 0.007(5)
C5T 0.154(14) 0.055(7) 0.055(7) 0.007(5) -0.042(8) 0.018(8)
C6T 0.119(10) 0.039(5) 0.056(6) -0.009(4) -0.047(6) 0.012(6)
C1U 0.052(5) 0.030(4) 0.045(5) -0.005(3) -0.017(4) -0.005(4)
C2U 0.068(7) 0.050(5) 0.047(5) -0.016(4) -0.026(5) 0.007(5)
C3U 0.075(8) 0.068(7) 0.047(6) -0.005(5) -0.031(5) -0.002(6)
C4U 0.052(6) 0.057(6) 0.066(7) 0.004(5) -0.029(5) 0.007(5)
C5U 0.043(6) 0.042(5) 0.093(8) -0.010(5) -0.027(5) 0.011(4)
C6U 0.046(5) 0.041(5) 0.060(6) -0.016(4) -0.014(4) -0.001(4)
C1V 0.039(5) 0.046(5) 0.058(6) -0.027(4) -0.001(4) -0.012(4)
C2V 0.069(8) 0.092(9) 0.068(8) -0.028(7) 0.006(6) -0.014(7)
C3V 0.088(11) 0.128(14) 0.113(12) -0.050(11) -0.013(9) -0.060(10)
C4V 0.100(12) 0.108(12) 0.122(13) -0.082(10) 0.055(10) -0.082(10)
C5V 0.087(10) 0.055(7) 0.115(11) -0.032(7) 0.044(9) -0.021(7)
C6V 0.055(6) 0.051(6) 0.079(8) -0.020(5) 0.022(5) -0.003(5)
C1W 0.039(4) 0.022(3) 0.037(4) -0.007(3) 0.002(3) 0.008(3)
C2W 0.056(6) 0.035(5) 0.057(6) -0.009(4) -0.004(4) -0.005(4)
C3W 0.049(6) 0.071(7) 0.079(8) -0.009(6) -0.022(5) -0.011(5)
C4W 0.074(8) 0.070(8) 0.067(7) -0.013(6) -0.013(6) -0.028(7)
C5W 0.082(8) 0.034(5) 0.062(6) -0.001(4) -0.004(6) -0.025(5)
C6W 0.071(7) 0.024(4) 0.050(5) -0.007(4) 0.006(5) 0.000(4)
C1X 0.029(4) 0.028(4) 0.036(4) -0.004(3) -0.004(3) 0.000(3)
C2X 0.046(5) 0.033(4) 0.047(5) -0.006(4) -0.019(4) 0.005(4)
C3X 0.056(6) 0.025(4) 0.064(6) -0.011(4) -0.003(5) 0.005(4)
C4X 0.059(6) 0.037(5) 0.053(6) -0.012(4) 0.006(5) 0.000(4)
C5X 0.064(7) 0.055(6) 0.043(5) -0.017(4) -0.001(4) -0.013(5)
C6X 0.042(5) 0.040(4) 0.039(4) -0.006(4) -0.015(4) 0.005(4)
C1Y 0.046(5) 0.031(4) 0.034(4) -0.008(3) 0.008(4) 0.007(4)
C2Y 0.074(7) 0.035(5) 0.036(5) 0.003(4) -0.003(4) -0.007(5)
C3Y 0.090(9) 0.050(6) 0.057(7) -0.001(5) 0.021(6) -0.014(6)
C4Y 0.054(7) 0.059(7) 0.110(10) -0.029(7) 0.005(7) -0.025(6)
C5Y 0.048(6) 0.049(6) 0.096(9) -0.012(6) -0.011(6) -0.003(5)
C6Y 0.042(5) 0.032(4) 0.058(6) -0.002(4) 0.002(4) 0.004(4)
C1Z 0.051(5) 0.032(4) 0.031(4) -0.002(3) 0.000(4) 0.004(4)
C2Z 0.044(5) 0.035(4) 0.049(5) -0.009(4) 0.000(4) 0.007(4)
C3Z 0.064(7) 0.034(5) 0.057(6) -0.020(4) 0.005(5) 0.005(4)
C4Z 0.104(10) 0.042(5) 0.048(6) -0.021(4) -0.002(6) 0.017(6)
C5Z 0.071(7) 0.049(6) 0.059(6) -0.020(5) -0.025(5) 0.006(5)
C6Z 0.065(7) 0.052(6) 0.053(6) -0.017(5) -0.012(5) 0.014(5)
C1S 0.072(8) 0.049(6) 0.064(7) 0.005(5) 0.001(5) 0.024(5)
Cl1 0.104(3) 0.0571(17) 0.085(2) 0.0037(15) 0.0072(18) -0.0072(17)
Cl2 0.086(2) 0.0482(14) 0.089(2) -0.0182(13) -0.0321(16) 0.0087(14)
C3S 0.130(15) 0.093(11) 0.106(12) 0.026(9) 0.007(10) -0.020(10)
O1S 0.123(8) 0.050(5) 0.076(6) 0.004(4) 0.001(5) 0.002(5)
Cl4 0.216(6) 0.168(5) 0.226(6) -0.022(5) -0.089(5) 0.004(5)
C2S 0.11(3) 0.073(18) 0.08(2) -0.020(15) -0.037(18) 0.005(17)
Cl3 0.231(14) 0.209(15) 0.197(13) -0.017(10) -0.028(10) -0.044(11)
C2SA 0.124(14) 0.135(14) 0.130(11) -0.010(9) -0.027(9) 0.002(10)
Cl3A 0.149(10) 0.230(14) 0.142(9) 0.010(9) -0.007(7) 0.018(9)

loop_
_atom_type_symbol
_atom_type_description
_atom_type_scat_dispersion_real
_atom_type_scat_dispersion_imag
_atom_type_scat_source
C C 0.0033 0.0016 'International Tables Vol C Tables 4.2.6.8 and 6.1.1.4'
H H 0.0000 0.0000 'International Tables Vol C Tables 4.2.6.8 and 6.1.1.4'
O O 0.0106 0.0060 'International Tables Vol C Tables 4.2.6.8 and 6.1.1.4'
P P 0.1023 0.0942 'International Tables Vol C Tables 4.2.6.8 and 6.1.1.4'
Au Au -2.0133 8.8022 'International Tables Vol C Tables 4.2.6.8 and 6.1.1.4'
Cl Cl 0.1484 0.1585 'International Tables Vol C Tables 4.2.6.8 and 6.1.1.4'

loop_
_geom_angle_atom_site_label_1
_geom_angle_atom_site_label_2
_geom_angle_atom_site_label_3
_geom_angle
_geom_angle_site_symmetry_3
O1 Au1 P1 170.97(19) .
O1 Au1 Au2 94.1(2) .
P1 Au1 Au2 92.36(6) .
O3 Au2 P2 168.53(18) .
O3 Au2 Au1 91.1(2) .
P2 Au2 Au1 96.38(6) .
O5 Au3 P3 173.32(17) .
O5 Au3 Au4 85.93(18) .
P3 Au3 Au4 99.33(6) .
O7 Au4 P4 171.36(18) .
O7 Au4 Au3 90.05(18) .
P4 Au4 Au3 97.00(6) .
C1Y P1 C1Z 105.2(4) .
C1Y P1 C1 104.8(4) .
C1Z P1 C1 103.9(4) .
C1Y P1 Au1 114.0(3) .
C1Z P1 Au1 110.3(3) .
C1 P1 Au1 117.4(3) .
C1W P2 C1X 106.5(3) .
C1W P2 C2 105.8(4) .
C1X P2 C2 104.7(3) .
C1W P2 Au2 111.6(2) .
C1X P2 Au2 110.2(3) .
C2 P2 Au2 117.2(3) .
C1V P3 C1U 105.9(5) .
C1V P3 C9 103.9(4) .
C1U P3 C9 105.4(4) .
C1V P3 Au3 113.4(3) .
C1U P3 Au3 112.4(3) .
C9 P3 Au3 114.9(3) .
C1T P4 C1Q 106.0(3) .
C1T P4 C10 103.9(4) .
C1Q P4 C10 105.5(4) .
C1T P4 Au4 113.0(3) .
C1Q P4 Au4 112.0(3) .
C10 P4 Au4 115.6(3) .
C3 O1 Au1 118.3(5) .
C6 O3 Au2 125.9(5) .
C11 O5 Au3 117.1(5) .
C14 O7 Au4 119.4(5) .
C2 C1 P1 116.3(6) .
C1 C2 P2 116.5(5) .
O2 C3 O1 124.4(7) .
O2 C3 C4 121.2(7) .
O1 C3 C4 114.4(7) .
C5 C4 C3 124.5(7) .
C4 C5 C8 126.2(7) 2_757
O4 C6 O3 127.0(8) .
O4 C6 C7 121.1(8) .
O3 C6 C7 111.9(7) .
C8 C7 C6 126.4(7) .
C7 C8 C5 122.7(7) 2_757
C10 C9 P3 114.2(5) .
C9 C10 P4 113.7(5) .
O6 C11 O5 125.2(8) .
O6 C11 C12 119.7(8) .
O5 C11 C12 115.1(7) .
C13 C12 C11 123.5(8) .
C12 C13 C16 125.2(8) 2_666
O8 C14 O7 125.4(8) .
O8 C14 C15 120.9(7) .
O7 C14 C15 113.7(7) .
C16 C15 C14 124.8(8) .
C15 C16 C13 123.0(8) 2_666
C6Q C1Q C2Q 120.2(7) .
C6Q C1Q P4 122.1(6) .
C2Q C1Q P4 117.6(6) .
C1Q C6Q C5Q 119.9(8) .
C4Q C5Q C6Q 119.5(9) .
C3Q C4Q C5Q 121.0(8) .
C4Q C3Q C2Q 120.7(9) .
C1Q C2Q C3Q 118.8(9) .
C6T C1T C2T 119.3(8) .
C6T C1T P4 120.6(7) .
C2T C1T P4 120.1(7) .
C3T C2T C1T 120.1(10) .
C2T C3T C4T 121.1(10) .
C5T C4T C3T 118.7(9) .
C4T C5T C6T 122.9(11) .
C1T C6T C5T 117.9(10) .
C6U C1U C2U 118.9(8) .
C6U C1U P3 118.5(7) .
C2U C1U P3 122.4(7) .
C3U C2U C1U 120.4(9) .
C2U C3U C4U 120.4(10) .
C5U C4U C3U 120.4(9) .
C4U C5U C6U 120.8(9) .
C5U C6U C1U 119.0(9) .
C2V C1V C6V 118.6(10) .
C2V C1V P3 123.9(9) .
C6V C1V P3 117.2(8) .
C1V C2V C3V 122.1(14) .
C4V C3V C2V 119.7(15) .
C5V C4V C3V 121.4(13) .
C4V C5V C6V 119.2(15) .
C1V C6V C5V 118.9(13) .
C6W C1W C2W 117.9(9) .
C6W C1W P2 121.0(7) .
C2W C1W P2 121.0(6) .
C3W C2W C1W 120.6(9) .
C4W C3W C2W 120.6(11) .
C3W C4W C5W 119.2(11) .
C6W C5W C4W 121.0(9) .
C5W C6W C1W 120.5(10) .
C6X C1X C2X 118.9(7) .
C6X C1X P2 119.5(6) .
C2X C1X P2 121.5(6) .
C1X C2X C3X 118.8(8) .
C4X C3X C2X 121.6(9) .
C3X C4X C5X 119.3(9) .
C6X C5X C4X 121.3(9) .
C5X C6X C1X 120.1(8) .
C6Y C1Y C2Y 118.4(9) .
C6Y C1Y P1 120.9(6) .
C2Y C1Y P1 120.6(8) .
C3Y C2Y C1Y 120.3(10) .
C4Y C3Y C2Y 121.1(10) .
C3Y C4Y C5Y 119.9(11) .
C4Y C5Y C6Y 119.5(11) .
C1Y C6Y C5Y 120.7(9) .
C6Z C1Z C2Z 120.8(8) .
C6Z C1Z P1 124.2(7) .
C2Z C1Z P1 115.0(7) .
C3Z C2Z C1Z 117.6(9) .
C2Z C3Z C4Z 121.5(9) .
C5Z C4Z C3Z 119.0(9) .
C4Z C5Z C6Z 119.6(10) .
C1Z C6Z C5Z 121.5(10) .
Cl2 C1S Cl1 111.2(6) .
C2S Cl4 C2SA 31.8(14) .
Cl4 C2S Cl3 106.7(9) .
Cl3A C2SA Cl4 107.7(9) .

loop_
_geom_bond_atom_site_label_1
_geom_bond_atom_site_label_2
_geom_bond_distance
_geom_bond_site_symmetry_2
Au1 O1 2.047(5) .
Au1 P1 2.2110(19) .
Au1 Au2 3.0372(5) .
Au2 O3 2.038(6) .
Au2 P2 2.217(2) .
Au3 O5 2.064(5) .
Au3 P3 2.213(2) .
Au3 Au4 3.3619(5) .
Au4 O7 2.053(5) .
Au4 P4 2.2199(19) .
P1 C1Y 1.797(9) .
P1 C1Z 1.828(8) .
P1 C1 1.834(8) .
P2 C1W 1.808(9) .
P2 C1X 1.809(8) .
P2 C2 1.818(7) .
P3 C1V 1.808(9) .
P3 C1U 1.808(9) .
P3 C9 1.822(8) .
P4 C1T 1.815(8) .
P4 C1Q 1.823(8) .
P4 C10 1.827(8) .
O1 C3 1.300(10) .
O2 C3 1.219(10) .
O3 C6 1.259(10) .
O4 C6 1.219(10) .
O5 C11 1.285(9) .
O6 C11 1.227(10) .
O7 C14 1.266(9) .
O8 C14 1.228(10) .
C1 C2 1.544(11) .
C3 C4 1.485(10) .
C4 C5 1.331(11) .
C5 C8 1.426(10) 2_757
C6 C7 1.493(11) .
C7 C8 1.323(11) .
C8 C5 1.426(10) 2_757
C9 C10 1.548(11) .
C11 C12 1.479(11) .
C12 C13 1.332(11) .
C13 C16 1.440(11) 2_666
C14 C15 1.494(11) .
C15 C16 1.335(11) .
C16 C13 1.440(11) 2_666
C1Q C6Q 1.375(11) .
C1Q C2Q 1.391(11) .
C6Q C5Q 1.393(11) .
C5Q C4Q 1.375(12) .
C4Q C3Q 1.348(13) .
C3Q C2Q 1.396(12) .
C1T C6T 1.375(12) .
C1T C2T 1.386(12) .
C2T C3T 1.357(13) .
C3T C4T 1.369(15) .
C4T C5T 1.325(15) .
C5T C6T 1.396(14) .
C1U C6U 1.398(12) .
C1U C2U 1.402(12) .
C2U C3U 1.357(13) .
C3U C4U 1.373(15) .
C4U C5U 1.361(15) .
C5U C6U 1.387(13) .
C1V C2V 1.326(16) .
C1V C6V 1.420(15) .
C2V C3V 1.390(17) .
C3V C4V 1.36(2) .
C4V C5V 1.34(2) .
C5V C6V 1.427(16) .
C1W C6W 1.395(10) .
C1W C2W 1.402(13) .
C2W C3W 1.382(14) .
C3W C4W 1.373(15) .
C4W C5W 1.379(17) .
C5W C6W 1.376(14) .
C1X C6X 1.391(11) .
C1X C2X 1.400(11) .
C2X C3X 1.406(12) .
C3X C4X 1.344(14) .
C4X C5X 1.379(14) .
C5X C6X 1.372(12) .
C1Y C6Y 1.381(13) .
C1Y C2Y 1.389(11) .
C2Y C3Y 1.377(15) .
C3Y C4Y 1.347(18) .
C4Y C5Y 1.387(16) .
C5Y C6Y 1.388(13) .
C1Z C6Z 1.337(14) .
C1Z C2Z 1.424(12) .
C2Z C3Z 1.390(12) .
C3Z C4Z 1.406(16) .
C4Z C5Z 1.376(15) .
C5Z C6Z 1.407(13) .
C1S Cl2 1.762(10) .
C1S Cl1 1.775(10) .
C3S O1S 1.418(8) .
Cl4 C2S 1.735(10) .
Cl4 C2SA 1.747(10) .
C2S Cl3 1.737(10) .
C2SA Cl3A 1.736(10) .
